data_4303352
loop_
_publ_author_name
'Tsai, Ming-Che'
'Tsai, Fu-Te'
'Lu, Tsai-Te'
'Tsai, Ming-Li'
'Wei, Yin-Ching'
'Hsu, I-Jui'
'Lee, Jyh-Fu'
'Liaw, Wen-Feng'

_publ_section_title
;
 Relative Binding Affinity of Thiolate, Imidazolate, Phenoxide, and
 Nitrite Toward the {Fe(NO)2} Motif of Dinitrosyl Iron Complexes (DNICs):
 The Characteristic Pre-Edge Energy of {Fe(NO)2}9DNICs
;
_journal_coden_ASTM INOCAJ
_journal_issue 19
_journal_name_full 'Inorganic Chemistry'
_journal_page_first 9579
_journal_page_last 9591
_journal_paper_doi 10.1021/ic901675p
_journal_volume 48
_journal_year 2009
_chemical_formula_sum 'C25 H40 Fe N4 Na O10'
_chemical_formula_weight 635.45
_space_group_IT_number 14
_symmetry_cell_setting monoclinic
_symmetry_space_group_name_Hall '-P 2ybc'
_symmetry_space_group_name_H-M 'P 1 21/c 1'
_atom_sites_solution_hydrogens geom
_atom_sites_solution_primary direct
_atom_sites_solution_secondary difmap
_audit_creation_method SHELXL-97
_cell_angle_alpha 90.00
_cell_angle_beta 110.641(2)
_cell_angle_gamma 90.00
_cell_formula_units_Z 4
_cell_length_a 14.149(2)
_cell_length_b 13.650(2)
_cell_length_c 17.134(3)
_cell_measurement_reflns_used 2321
_cell_measurement_temperature 100(2)
_cell_measurement_theta_max 25
_cell_measurement_theta_min 2.5
_cell_volume 3096.7(8)
_computing_cell_refinement 'Bruker Smart'
_computing_data_collection 'Bruker Smart'
_computing_data_reduction 'Bruker Saint'
_computing_molecular_graphics 'Bruker Shelxtl'
_computing_publication_material 'Bruker Shelxtl'
_computing_structure_refinement 'Shelxtl-97 (Sheldrick, 2000)'
_computing_structure_solution 'Shelxtl-97 (Sheldrick, 1990)'
_diffrn_ambient_temperature 100(2)
_diffrn_measured_fraction_theta_full 0.991
_diffrn_measured_fraction_theta_max 0.991
_diffrn_measurement_device_type 'CCD area detector'
_diffrn_measurement_method 'phi and omega scans'
_diffrn_radiation_monochromator graphite
_diffrn_radiation_source 'fine-focus sealed tube'
_diffrn_radiation_type MoK\a
_diffrn_radiation_wavelength 0.71073
_diffrn_reflns_av_R_equivalents 0.0793
_diffrn_reflns_av_sigmaI/netI 0.1021
_diffrn_reflns_limit_h_max 18
_diffrn_reflns_limit_h_min -18
_diffrn_reflns_limit_k_max 13
_diffrn_reflns_limit_k_min -18
_diffrn_reflns_limit_l_max 22
_diffrn_reflns_limit_l_min -22
_diffrn_reflns_number 22293
_diffrn_reflns_theta_full 28.38
_diffrn_reflns_theta_max 28.38
_diffrn_reflns_theta_min 1.54
_exptl_absorpt_coefficient_mu 0.558
_exptl_absorpt_correction_T_max 0.94472
_exptl_absorpt_correction_T_min 0.70637
_exptl_absorpt_correction_type empirical
_exptl_crystal_colour Black
_exptl_crystal_density_diffrn 1.363
_exptl_crystal_density_meas ?
_exptl_crystal_density_method .
_exptl_crystal_description Columnar
_exptl_crystal_F_000 1340
_exptl_crystal_size_max 0.30
_exptl_crystal_size_mid 0.10
_exptl_crystal_size_min 0.10
_refine_diff_density_max 0.504
_refine_diff_density_min -0.377
_refine_diff_density_rms 0.074
_refine_ls_extinction_method none
_refine_ls_goodness_of_fit_ref 0.964
_refine_ls_hydrogen_treatment constr
_refine_ls_matrix_type full
_refine_ls_number_parameters 377
_refine_ls_number_reflns 7691
_refine_ls_number_restraints 2
_refine_ls_restrained_S_all 0.964
_refine_ls_R_factor_all 0.1359
_refine_ls_R_factor_gt 0.0558
_refine_ls_shift/su_max 0.001
_refine_ls_shift/su_mean 0.000
_refine_ls_structure_factor_coef Fsqd
_refine_ls_weighting_details 'calc w=1/[\s^2^(Fo^2^)+(0.0503P)^2^+0.0000P] where P=(Fo^2^+2Fc^2^)/3'
_refine_ls_weighting_scheme calc
_refine_ls_wR_factor_gt 0.0997
_refine_ls_wR_factor_ref 0.1263
_reflns_number_gt 4004
_reflns_number_total 7691
_reflns_threshold_expression >2sigma(I)
_cod_data_source_file ic901675p_si_002.cif
_cod_data_source_block 08jl48lm
_cod_depositor_comments
;
The following automatic conversions were performed:
'_symmetry_cell_setting' value 'Monoclinic' changed to 'monoclinic'
according to '/home/saulius/struct/CIF-dictionaries/cif_core.dic'
dictionary named 'cif_core.dic' version 2.4.1 from 2010-06-29.

Automatic conversion script
Id: cif_fix_enum 1527 2010-12-29 10:47:43Z saulius 
;
_cod_original_cell_volume 3096.8(8)
_cod_database_code 4303352

loop_
_symmetry_equiv_pos_as_xyz
'x, y, z'
'-x, y+1/2, -z+1/2'
'-x, -y, -z'
'x, -y-1/2, z-1/2'

loop_
_atom_site_label
_atom_site_type_symbol
_atom_site_fract_x
_atom_site_fract_y
_atom_site_fract_z
_atom_site_U_iso_or_equiv
_atom_site_adp_type
_atom_site_occupancy
_atom_site_symmetry_multiplicity
_atom_site_calc_flag
_atom_site_refinement_flags
_atom_site_disorder_assembly
_atom_site_disorder_group
Fe1 Fe 0.73308(3) 0.39657(3) -0.23520(3) 0.02922(13) Uani 1 1 d . . .
N1 N 0.8254(2) 0.41825(18) -0.27440(16) 0.0321(6) Uani 1 1 d . . .
N2 N 0.6195(2) 0.3924(2) -0.31252(18) 0.0432(8) Uani 1 1 d . . .
N3 N 0.72850(17) 0.50520(18) -0.15872(14) 0.0265(6) Uani 1 1 d . . .
N4 N 0.72854(19) 0.57677(19) -0.04006(15) 0.0308(6) Uani 1 1 d . . .
O1 O 0.87105(18) 0.43217(16) -0.31869(13) 0.0409(6) Uani 1 1 d . . .
O2 O 0.5570(2) 0.3964(2) -0.37984(17) 0.0759(10) Uani 1 1 d . . .
O3 O 0.77418(14) 0.29023(15) -0.16076(12) 0.0325(5) Uani 1 1 d . . .
O4 O 0.83418(15) 0.40678(14) 0.11725(12) 0.0304(5) Uani 1 1 d . . .
O5 O 0.95863(14) 0.57094(15) 0.12798(12) 0.0293(5) Uani 1 1 d . . .
O6 O 0.87006(14) 0.75652(14) 0.09014(12) 0.0294(5) Uani 1 1 d . . .
O7 O 0.69012(14) 0.78647(14) 0.11079(12) 0.0282(5) Uani 1 1 d . . .
O8 O 0.56724(14) 0.62025(14) 0.10050(12) 0.0279(5) Uani 1 1 d . . .
O9 O 0.65082(15) 0.43545(15) 0.13507(12) 0.0311(5) Uani 1 1 d . . .
Na1 Na 0.75778(8) 0.59110(9) 0.10721(7) 0.0301(3) Uani 1 1 d . B .
C1 C 0.7409(2) 0.4949(2) -0.07692(17) 0.0256(7) Uani 1 1 d . . .
H1 H 0.7571 0.4341 -0.0484 0.031 Uiso 1 1 calc R . .
C2 C 0.7067(2) 0.6031(2) -0.17439(19) 0.0342(8) Uani 1 1 d . . .
H2 H 0.6938 0.6355 -0.2262 0.041 Uiso 1 1 calc R . .
C3 C 0.7071(2) 0.6450(2) -0.1023(2) 0.0357(8) Uani 1 1 d . . .
H3 H 0.6943 0.7123 -0.0960 0.043 Uiso 1 1 calc R . .
C4 C 0.7255(2) 0.2201(2) -0.13583(19) 0.0287(7) Uani 1 1 d . . .
C5 C 0.6374(2) 0.1764(2) -0.18928(19) 0.0311(8) Uani 1 1 d . . .
H5 H 0.6084 0.1984 -0.2453 0.037 Uiso 1 1 calc R . .
C6 C 0.5920(2) 0.1011(2) -0.1613(2) 0.0318(7) Uani 1 1 d . . .
H6 H 0.5325 0.0713 -0.1986 0.038 Uiso 1 1 calc R . .
C7 C 0.6317(2) 0.0688(2) -0.0802(2) 0.0348(8) Uani 1 1 d . . .
H7 H 0.6004 0.0170 -0.0614 0.042 Uiso 1 1 calc R . .
C8 C 0.7176(3) 0.1129(2) -0.0266(2) 0.0412(9) Uani 1 1 d . . .
H8 H 0.7451 0.0916 0.0297 0.049 Uiso 1 1 calc R . .
C9 C 0.7645(2) 0.1877(2) -0.0535(2) 0.0350(8) Uani 1 1 d . . .
H9 H 0.8237 0.2172 -0.0156 0.042 Uiso 1 1 calc R . .
C10 C 0.9402(2) 0.4033(2) 0.1535(2) 0.0427(9) Uani 1 1 d . . .
H10A H 0.9646 0.3365 0.1482 0.051 Uiso 1 1 calc R . .
H10B H 0.9619 0.4200 0.2135 0.051 Uiso 1 1 calc R . .
C11 C 0.9826(2) 0.4750(2) 0.1093(2) 0.0348(8) Uani 1 1 d . . .
H11A H 1.0568 0.4671 0.1275 0.042 Uiso 1 1 calc R . .
H11B H 0.9536 0.4636 0.0484 0.042 Uiso 1 1 calc R . .
C12 C 0.9896(2) 0.6422(2) 0.08083(19) 0.0316(8) Uani 1 1 d . . .
H12A H 0.9487 0.6355 0.0208 0.038 Uiso 1 1 calc R . .
H12B H 1.0615 0.6321 0.0880 0.038 Uiso 1 1 calc R . .
C13 C 0.9753(2) 0.7411(2) 0.11074(19) 0.0307(7) Uani 1 1 d . . .
H13A H 1.0103 0.7456 0.1719 0.037 Uiso 1 1 calc R . .
H13B H 1.0038 0.7914 0.0838 0.037 Uiso 1 1 calc R . .
C14 C 0.8466(2) 0.8500(2) 0.1146(2) 0.0315(7) Uani 1 1 d . . .
H14A H 0.8802 0.9021 0.0936 0.038 Uiso 1 1 calc R . .
H14B H 0.8700 0.8547 0.1761 0.038 Uiso 1 1 calc R . .
C15 C 0.7350(2) 0.8615(2) 0.0781(2) 0.0308(7) Uani 1 1 d . . .
H15A H 0.7151 0.9266 0.0927 0.037 Uiso 1 1 calc R . .
H15B H 0.7119 0.8563 0.0166 0.037 Uiso 1 1 calc R . .
C16 C 0.5831(2) 0.7883(2) 0.0734(2) 0.0338(8) Uani 1 1 d . . .
H16A H 0.5625 0.7716 0.0135 0.041 Uiso 1 1 calc R . .
H16B H 0.5575 0.8547 0.0782 0.041 Uiso 1 1 calc R . .
C17 C 0.5400(2) 0.7164(2) 0.1163(2) 0.0348(8) Uani 1 1 d . . .
H17A H 0.5661 0.7293 0.1770 0.042 Uiso 1 1 calc R . .
H17B H 0.4656 0.7227 0.0957 0.042 Uiso 1 1 calc R . .
C18 C 0.5292(2) 0.5491(2) 0.14191(19) 0.0338(8) Uani 1 1 d . . .
H18A H 0.4563 0.5605 0.1298 0.041 Uiso 1 1 calc R . .
H18B H 0.5647 0.5541 0.2029 0.041 Uiso 1 1 calc R . .
C19 C 0.5448(2) 0.4501(2) 0.11253(19) 0.0356(8) Uani 1 1 d . . .
H19A H 0.5157 0.3995 0.1389 0.043 Uiso 1 1 calc R . .
H19B H 0.5111 0.4454 0.0513 0.043 Uiso 1 1 calc R . .
C20 C 0.6743(3) 0.3451(2) 0.1055(2) 0.0380(8) Uani 1 1 d . . .
H20A H 0.6546 0.3468 0.0441 0.046 Uiso 1 1 calc R . .
H20B H 0.6375 0.2909 0.1206 0.046 Uiso 1 1 calc R . .
C21 C 0.7846(3) 0.3304(2) 0.1450(2) 0.0411(9) Uani 1 1 d . . .
H21A H 0.8046 0.3325 0.2065 0.049 Uiso 1 1 calc R . .
H21B H 0.8038 0.2657 0.1291 0.049 Uiso 1 1 calc R . .
O10 O 0.81773(17) 0.59970(17) 0.25425(13) 0.0381(6) Uani 1 1 d . . .
C22 C 0.8870(3) 0.6745(3) 0.2965(2) 0.0476(10) Uani 1 1 d . B .
H22A H 0.8534 0.7393 0.2857 0.057 Uiso 1 1 calc R . .
H22B H 0.9449 0.6760 0.2769 0.057 Uiso 1 1 calc R . .
C23 C 0.9229(3) 0.6512(3) 0.3888(2) 0.0637(13) Uani 1 1 d . . .
H23A H 0.9931 0.6262 0.4088 0.076 Uiso 1 1 calc R A 1
H23B H 0.9194 0.7098 0.4218 0.076 Uiso 1 1 calc R A 1
C24 C 0.8521(13) 0.5755(12) 0.3945(9) 0.048(2) Uani 0.443(8) 1 d PD B 1
H24A H 0.7884 0.6042 0.3956 0.057 Uiso 0.443(8) 1 calc PR B 1
H24B H 0.8822 0.5331 0.4440 0.057 Uiso 0.443(8) 1 calc PR B 1
C25 C 0.8361(10) 0.5195(9) 0.3125(7) 0.049(2) Uani 0.443(8) 1 d PD B 1
H25A H 0.8970 0.4818 0.3152 0.059 Uiso 0.443(8) 1 calc PR B 1
H25B H 0.7774 0.4747 0.2984 0.059 Uiso 0.443(8) 1 calc PR B 1
C24' C 0.8863(9) 0.5452(10) 0.3921(7) 0.048(2) Uani 0.557(8) 1 d PD B 2
H24C H 0.8733 0.5314 0.4442 0.057 Uiso 0.557(8) 1 calc PR B 2
H24D H 0.9334 0.4958 0.3842 0.057 Uiso 0.557(8) 1 calc PR B 2
C25' C 0.7875(7) 0.5538(8) 0.3151(5) 0.049(2) Uani 0.557(8) 1 d PD B 2
H25C H 0.7585 0.4882 0.2961 0.059 Uiso 0.557(8) 1 calc PR B 2
H25D H 0.7367 0.5938 0.3283 0.059 Uiso 0.557(8) 1 calc PR B 2

loop_
_atom_site_aniso_label
_atom_site_aniso_U_11
_atom_site_aniso_U_22
_atom_site_aniso_U_33
_atom_site_aniso_U_23
_atom_site_aniso_U_13
_atom_site_aniso_U_12
Fe1 0.0275(2) 0.0307(3) 0.0271(2) -0.0026(2) 0.00668(19) 0.0018(2)
N1 0.0420(17) 0.0267(15) 0.0307(14) 0.0013(12) 0.0164(13) 0.0024(12)
N2 0.0372(17) 0.0382(17) 0.0421(17) -0.0171(15) -0.0009(14) 0.0089(14)
N3 0.0237(13) 0.0290(15) 0.0266(14) -0.0018(12) 0.0088(11) 0.0007(11)
N4 0.0287(14) 0.0391(17) 0.0250(14) -0.0035(12) 0.0100(12) -0.0008(12)
O1 0.0499(15) 0.0399(14) 0.0352(13) 0.0055(11) 0.0178(12) 0.0013(12)
O2 0.0617(19) 0.069(2) 0.0586(18) -0.0269(16) -0.0269(15) 0.0317(16)
O3 0.0239(11) 0.0352(13) 0.0366(13) 0.0042(11) 0.0082(10) -0.0045(10)
O4 0.0313(12) 0.0268(12) 0.0337(12) 0.0075(10) 0.0121(10) 0.0022(10)
O5 0.0245(11) 0.0327(12) 0.0322(12) -0.0014(10) 0.0117(10) 0.0040(9)
O6 0.0227(11) 0.0258(12) 0.0384(13) -0.0062(10) 0.0090(10) -0.0019(9)
O7 0.0229(11) 0.0272(12) 0.0324(12) 0.0032(10) 0.0071(10) 0.0029(9)
O8 0.0243(11) 0.0328(13) 0.0286(11) -0.0011(10) 0.0118(9) -0.0035(9)
O9 0.0309(12) 0.0312(12) 0.0318(12) -0.0038(10) 0.0118(10) -0.0098(10)
Na1 0.0272(6) 0.0401(7) 0.0224(6) -0.0019(6) 0.0079(5) -0.0015(5)
C1 0.0195(15) 0.0309(18) 0.0246(16) 0.0018(14) 0.0056(13) -0.0031(13)
C2 0.0368(19) 0.0362(19) 0.0275(17) 0.0051(16) 0.0087(15) 0.0022(16)
C3 0.040(2) 0.0319(19) 0.0346(19) -0.0019(16) 0.0127(16) 0.0056(15)
C4 0.0213(16) 0.0301(18) 0.0373(18) -0.0037(15) 0.0136(15) 0.0026(14)
C5 0.0287(18) 0.0368(19) 0.0297(17) -0.0073(15) 0.0127(15) -0.0008(15)
C6 0.0255(16) 0.0330(18) 0.0386(18) -0.0113(17) 0.0134(14) -0.0022(15)
C7 0.0295(18) 0.0256(18) 0.053(2) 0.0049(16) 0.0193(17) 0.0033(14)
C8 0.037(2) 0.041(2) 0.041(2) 0.0137(18) 0.0075(17) 0.0037(17)
C9 0.0251(17) 0.0352(19) 0.0363(19) 0.0046(16) 0.0004(15) -0.0025(14)
C10 0.037(2) 0.036(2) 0.049(2) 0.0024(18) 0.0084(17) 0.0154(17)
C11 0.0229(17) 0.038(2) 0.044(2) -0.0046(16) 0.0124(15) 0.0075(14)
C12 0.0215(16) 0.044(2) 0.0311(18) -0.0010(16) 0.0120(14) -0.0029(14)
C13 0.0216(16) 0.0368(19) 0.0339(18) -0.0040(15) 0.0102(14) -0.0067(14)
C14 0.0357(19) 0.0210(16) 0.0374(19) -0.0025(15) 0.0126(15) -0.0039(14)
C15 0.0363(19) 0.0199(16) 0.0356(18) 0.0010(14) 0.0118(16) 0.0013(14)
C16 0.0209(17) 0.0346(19) 0.043(2) -0.0022(16) 0.0075(15) 0.0085(14)
C17 0.0238(17) 0.039(2) 0.042(2) -0.0088(17) 0.0118(15) 0.0017(15)
C18 0.0206(16) 0.049(2) 0.0309(18) 0.0027(16) 0.0081(14) -0.0056(15)
C19 0.0262(17) 0.048(2) 0.0271(17) 0.0063(16) 0.0022(14) -0.0143(15)
C20 0.051(2) 0.0277(19) 0.040(2) -0.0035(16) 0.0215(18) -0.0152(16)
C21 0.056(2) 0.0253(18) 0.048(2) 0.0079(16) 0.0252(19) -0.0005(16)
O10 0.0423(13) 0.0433(14) 0.0256(11) -0.0007(11) 0.0080(10) -0.0184(11)
C22 0.058(3) 0.042(2) 0.040(2) -0.0046(18) 0.0149(19) -0.0169(19)
C23 0.084(3) 0.069(3) 0.029(2) -0.011(2) 0.010(2) -0.033(2)
C24 0.059(8) 0.046(8) 0.030(2) 0.011(4) 0.006(4) 0.000(4)
C25 0.050(6) 0.062(6) 0.033(2) -0.003(3) 0.011(4) -0.027(4)
C24' 0.059(8) 0.046(8) 0.030(2) 0.011(4) 0.006(4) 0.000(4)
C25' 0.050(6) 0.062(6) 0.033(2) -0.003(3) 0.011(4) -0.027(4)

loop_
_atom_type_symbol
_atom_type_description
_atom_type_scat_dispersion_real
_atom_type_scat_dispersion_imag
_atom_type_scat_source
C C 0.0033 0.0016 'International Tables Vol C Tables 4.2.6.8 and 6.1.1.4'
H H 0.0000 0.0000 'International Tables Vol C Tables 4.2.6.8 and 6.1.1.4'
N N 0.0061 0.0033 'International Tables Vol C Tables 4.2.6.8 and 6.1.1.4'
O O 0.0106 0.0060 'International Tables Vol C Tables 4.2.6.8 and 6.1.1.4'
Na Na 0.0362 0.0249 'International Tables Vol C Tables 4.2.6.8 and 6.1.1.4'
Fe Fe 0.3463 0.8444 'International Tables Vol C Tables 4.2.6.8 and 6.1.1.4'

loop_
_geom_angle_atom_site_label_1
_geom_angle_atom_site_label_2
_geom_angle_atom_site_label_3
_geom_angle
_geom_angle_site_symmetry_1
_geom_angle_site_symmetry_3
_geom_angle_publ_flag
N2 Fe1 N1 110.45(14) . . ?
N2 Fe1 O3 119.17(12) . . ?
N1 Fe1 O3 107.85(11) . . ?
N2 Fe1 N3 107.38(11) . . ?
N1 Fe1 N3 109.82(11) . . ?
O3 Fe1 N3 101.64(10) . . ?
O1 N1 Fe1 164.5(2) . . ?
O2 N2 Fe1 160.7(3) . . ?
C1 N3 C2 103.9(3) . . ?
C1 N3 Fe1 125.4(2) . . ?
C2 N3 Fe1 130.6(2) . . ?
C1 N4 C3 103.5(2) . . ?
C1 N4 Na1 124.3(2) . . ?
C3 N4 Na1 131.9(2) . . ?
C4 O3 Fe1 134.31(19) . . ?
C10 O4 C21 113.6(2) . . ?
C10 O4 Na1 113.40(18) . . ?
C21 O4 Na1 117.71(18) . . ?
C11 O5 C12 110.9(2) . . ?
C11 O5 Na1 112.43(17) . . ?
C12 O5 Na1 111.56(16) . . ?
C14 O6 C13 113.2(2) . . ?
C14 O6 Na1 119.25(17) . . ?
C13 O6 Na1 115.64(16) . . ?
C15 O7 C16 111.3(2) . . ?
C15 O7 Na1 117.87(17) . . ?
C16 O7 Na1 108.66(17) . . ?
C18 O8 C17 111.2(2) . . ?
C18 O8 Na1 115.46(17) . . ?
C17 O8 Na1 117.63(17) . . ?
C20 O9 C19 112.5(2) . . ?
C20 O9 Na1 113.47(17) . . ?
C19 O9 Na1 115.87(17) . . ?
O10 Na1 N4 169.45(10) . . ?
O10 Na1 O8 90.91(8) . . ?
N4 Na1 O8 99.64(8) . . ?
O10 Na1 O4 89.61(8) . . ?
N4 Na1 O4 84.78(8) . . ?
O8 Na1 O4 120.67(7) . . ?
O10 Na1 O9 82.28(7) . . ?
N4 Na1 O9 102.53(8) . . ?
O8 Na1 O9 61.05(7) . . ?
O4 Na1 O9 60.29(7) . . ?
O10 Na1 O5 84.30(8) . . ?
N4 Na1 O5 85.17(8) . . ?
O8 Na1 O5 174.60(7) . . ?
O4 Na1 O5 61.95(7) . . ?
O9 Na1 O5 120.51(8) . . ?
O10 Na1 O6 93.84(7) . . ?
N4 Na1 O6 81.52(8) . . ?
O8 Na1 O6 117.90(7) . . ?
O4 Na1 O6 121.24(7) . . ?
O9 Na1 O6 175.89(7) . . ?
O5 Na1 O6 60.13(6) . . ?
O10 Na1 O7 85.83(8) . . ?
N4 Na1 O7 99.41(8) . . ?
O8 Na1 O7 61.40(6) . . ?
O4 Na1 O7 175.06(7) . . ?
O9 Na1 O7 120.79(7) . . ?
O5 Na1 O7 115.58(7) . . ?
O6 Na1 O7 57.32(6) . . ?
N4 C1 N3 114.5(3) . . ?
N4 C1 H1 122.8 . . ?
N3 C1 H1 122.8 . . ?
C3 C2 N3 107.6(3) . . ?
C3 C2 H2 126.2 . . ?
N3 C2 H2 126.2 . . ?
C2 C3 N4 110.5(3) . . ?
C2 C3 H3 124.7 . . ?
N4 C3 H3 124.7 . . ?
O3 C4 C9 119.1(3) . . ?
O3 C4 C5 122.7(3) . . ?
C9 C4 C5 118.2(3) . . ?
C6 C5 C4 120.4(3) . . ?
C6 C5 H5 119.8 . . ?
C4 C5 H5 119.8 . . ?
C7 C6 C5 120.9(3) . . ?
C7 C6 H6 119.6 . . ?
C5 C6 H6 119.6 . . ?
C6 C7 C8 119.0(3) . . ?
C6 C7 H7 120.5 . . ?
C8 C7 H7 120.5 . . ?
C7 C8 C9 121.0(3) . . ?
C7 C8 H8 119.5 . . ?
C9 C8 H8 119.5 . . ?
C8 C9 C4 120.4(3) . . ?
C8 C9 H9 119.8 . . ?
C4 C9 H9 119.8 . . ?
O4 C10 C11 108.1(3) . . ?
O4 C10 H10A 110.1 . . ?
C11 C10 H10A 110.1 . . ?
O4 C10 H10B 110.1 . . ?
C11 C10 H10B 110.1 . . ?
H10A C10 H10B 108.4 . . ?
O5 C11 C10 108.8(3) . . ?
O5 C11 H11A 109.9 . . ?
C10 C11 H11A 109.9 . . ?
O5 C11 H11B 109.9 . . ?
C10 C11 H11B 109.9 . . ?
H11A C11 H11B 108.3 . . ?
O5 C12 C13 108.5(2) . . ?
O5 C12 H12A 110.0 . . ?
C13 C12 H12A 110.0 . . ?
O5 C12 H12B 110.0 . . ?
C13 C12 H12B 110.0 . . ?
H12A C12 H12B 108.4 . . ?
O6 C13 C12 107.9(2) . . ?
O6 C13 H13A 110.1 . . ?
C12 C13 H13A 110.1 . . ?
O6 C13 H13B 110.1 . . ?
C12 C13 H13B 110.1 . . ?
H13A C13 H13B 108.4 . . ?
O6 C14 C15 107.1(2) . . ?
O6 C14 H14A 110.3 . . ?
C15 C14 H14A 110.3 . . ?
O6 C14 H14B 110.3 . . ?
C15 C14 H14B 110.3 . . ?
H14A C14 H14B 108.5 . . ?
O7 C15 C14 108.4(2) . . ?
O7 C15 H15A 110.0 . . ?
C14 C15 H15A 110.0 . . ?
O7 C15 H15B 110.0 . . ?
C14 C15 H15B 110.0 . . ?
H15A C15 H15B 108.4 . . ?
O7 C16 C17 109.0(3) . . ?
O7 C16 H16A 109.9 . . ?
C17 C16 H16A 109.9 . . ?
O7 C16 H16B 109.9 . . ?
C17 C16 H16B 109.9 . . ?
H16A C16 H16B 108.3 . . ?
O8 C17 C16 109.4(3) . . ?
O8 C17 H17A 109.8 . . ?
C16 C17 H17A 109.8 . . ?
O8 C17 H17B 109.8 . . ?
C16 C17 H17B 109.8 . . ?
H17A C17 H17B 108.2 . . ?
O8 C18 C19 109.0(3) . . ?
O8 C18 H18A 109.9 . . ?
C19 C18 H18A 109.9 . . ?
O8 C18 H18B 109.9 . . ?
C19 C18 H18B 109.9 . . ?
H18A C18 H18B 108.3 . . ?
O9 C19 C18 107.7(2) . . ?
O9 C19 H19A 110.2 . . ?
C18 C19 H19A 110.2 . . ?
O9 C19 H19B 110.2 . . ?
C18 C19 H19B 110.2 . . ?
H19A C19 H19B 108.5 . . ?
O9 C20 C21 107.3(3) . . ?
O9 C20 H20A 110.3 . . ?
C21 C20 H20A 110.3 . . ?
O9 C20 H20B 110.3 . . ?
C21 C20 H20B 110.3 . . ?
H20A C20 H20B 108.5 . . ?
O4 C21 C20 108.1(3) . . ?
O4 C21 H21A 110.1 . . ?
C20 C21 H21A 110.1 . . ?
O4 C21 H21B 110.1 . . ?
C20 C21 H21B 110.1 . . ?
H21A C21 H21B 108.4 . . ?
C25' O10 C22 106.1(4) . . ?
C25' O10 C25 34.6(4) . . ?
C22 O10 C25 105.6(5) . . ?
C25' O10 Na1 132.9(4) . . ?
C22 O10 Na1 120.17(19) . . ?
C25 O10 Na1 127.6(4) . . ?
O10 C22 C23 107.3(3) . . ?
O10 C22 H22A 110.2 . . ?
C23 C22 H22A 110.2 . . ?
O10 C22 H22B 110.2 . . ?
C23 C22 H22B 110.2 . . ?
H22A C22 H22B 108.5 . . ?
C24 C23 C22 103.4(6) . . ?
C24 C23 C24' 24.7(6) . . ?
C22 C23 C24' 104.0(5) . . ?
C24 C23 H23A 111.1 . . ?
C22 C23 H23A 111.1 . . ?
C24' C23 H23A 88.5 . . ?
C24 C23 H23B 111.1 . . ?
C22 C23 H23B 111.1 . . ?
C24' C23 H23B 130.6 . . ?
H23A C23 H23B 109.0 . . ?
C23 C24 C25 100.0(11) . . ?
C23 C24 H24A 111.8 . . ?
C25 C24 H24A 111.8 . . ?
C23 C24 H24B 111.8 . . ?
C25 C24 H24B 111.8 . . ?
H24A C24 H24B 109.5 . . ?
O10 C25 C24 100.7(10) . . ?
O10 C25 H25A 111.6 . . ?
C24 C25 H25A 111.6 . . ?
O10 C25 H25B 111.6 . . ?
C24 C25 H25B 111.6 . . ?
H25A C25 H25B 109.4 . . ?
C23 C24' C25' 96.4(8) . . ?
C23 C24' H24C 112.5 . . ?
C25' C24' H24C 112.5 . . ?
C23 C24' H24D 112.5 . . ?
C25' C24' H24D 112.5 . . ?
H24C C24' H24D 110.0 . . ?
O10 C25' C24' 104.2(8) . . ?
O10 C25' H25C 110.9 . . ?
C24' C25' H25C 110.9 . . ?
O10 C25' H25D 110.9 . . ?
C24' C25' H25D 110.9 . . ?
H25C C25' H25D 108.9 . . ?

loop_
_geom_bond_atom_site_label_1
_geom_bond_atom_site_label_2
_geom_bond_distance
_geom_bond_site_symmetry_2
_geom_bond_publ_flag
Fe1 N2 1.685(3) . ?
Fe1 N1 1.692(3) . ?
Fe1 O3 1.884(2) . ?
Fe1 N3 1.995(2) . ?
N1 O1 1.173(3) . ?
N2 O2 1.181(3) . ?
N3 C1 1.357(3) . ?
N3 C2 1.376(4) . ?
N4 C1 1.325(4) . ?
N4 C3 1.366(4) . ?
N4 Na1 2.417(3) . ?
O3 C4 1.334(3) . ?
O4 C10 1.407(4) . ?
O4 C21 1.429(4) . ?
O4 Na1 2.720(2) . ?
O5 C11 1.417(3) . ?
O5 C12 1.428(3) . ?
O5 Na1 2.751(2) . ?
O6 C14 1.418(3) . ?
O6 C13 1.420(3) . ?
O6 Na1 2.835(2) . ?
O7 C15 1.419(3) . ?
O7 C16 1.422(3) . ?
O7 Na1 2.841(2) . ?
O8 C18 1.416(3) . ?
O8 C17 1.420(3) . ?
O8 Na1 2.687(2) . ?
O9 C20 1.416(4) . ?
O9 C19 1.426(4) . ?
O9 Na1 2.746(2) . ?
Na1 O10 2.361(2) . ?
C1 H1 0.9500 . ?
C2 C3 1.360(4) . ?
C2 H2 0.9500 . ?
C3 H3 0.9500 . ?
C4 C9 1.394(4) . ?
C4 C5 1.394(4) . ?
C5 C6 1.385(4) . ?
C5 H5 0.9500 . ?
C6 C7 1.375(4) . ?
C6 H6 0.9500 . ?
C7 C8 1.377(4) . ?
C7 H7 0.9500 . ?
C8 C9 1.382(4) . ?
C8 H8 0.9500 . ?
C9 H9 0.9500 . ?
C10 C11 1.487(4) . ?
C10 H10A 0.9900 . ?
C10 H10B 0.9900 . ?
C11 H11A 0.9900 . ?
C11 H11B 0.9900 . ?
C12 C13 1.483(4) . ?
C12 H12A 0.9900 . ?
C12 H12B 0.9900 . ?
C13 H13A 0.9900 . ?
C13 H13B 0.9900 . ?
C14 C15 1.488(4) . ?
C14 H14A 0.9900 . ?
C14 H14B 0.9900 . ?
C15 H15A 0.9900 . ?
C15 H15B 0.9900 . ?
C16 C17 1.479(4) . ?
C16 H16A 0.9900 . ?
C16 H16B 0.9900 . ?
C17 H17A 0.9900 . ?
C17 H17B 0.9900 . ?
C18 C19 1.485(4) . ?
C18 H18A 0.9900 . ?
C18 H18B 0.9900 . ?
C19 H19A 0.9900 . ?
C19 H19B 0.9900 . ?
C20 C21 1.479(4) . ?
C20 H20A 0.9900 . ?
C20 H20B 0.9900 . ?
C21 H21A 0.9900 . ?
C21 H21B 0.9900 . ?
O10 C25' 1.407(9) . ?
O10 C22 1.424(4) . ?
O10 C25 1.442(12) . ?
C22 C23 1.514(5) . ?
C22 H22A 0.9900 . ?
C22 H22B 0.9900 . ?
C23 C24 1.47(2) . ?
C23 C24' 1.544(15) . ?
C23 H23A 0.9900 . ?
C23 H23B 0.9900 . ?
C24 C25 1.544(14) . ?
C24 H24A 0.9900 . ?
C24 H24B 0.9900 . ?
C25 H25A 0.9900 . ?
C25 H25B 0.9900 . ?
C24' C25' 1.552(11) . ?
C24' H24C 0.9900 . ?
C24' H24D 0.9900 . ?
C25' H25C 0.9900 . ?
C25' H25D 0.9900 . ?
